data_4102751
loop_
_publ_author_name
'Donald J. Knobloch'
'Emil Lobkovsky'
'Paul J. Chirik'

_publ_section_title
;
 Carbon Monoxide-Induced Dinitrogen Cleavage with Group 4 Metallocenes:
 Reaction Scope and Coupling to N-H Bond Formation and CO Deoxygenation
;
_journal_name_full 'Journal of the American Chemical Society'
_journal_page_first 10553
_journal_page_last 10564
_journal_paper_doi 10.1021/ja104025v
_journal_volume 132
_journal_year 2010
_chemical_formula_moiety 'C41 H61 Hf2 N O2 Si2'
_chemical_formula_sum 'C41 H61 Hf2 N O2 Si2'
_chemical_formula_weight 1013.07
_chemical_name_systematic
; 
 ? 
;
_space_group_IT_number 2
_symmetry_cell_setting triclinic
_symmetry_space_group_name_Hall '-P 1'
_symmetry_space_group_name_H-M 'P -1'
_atom_sites_solution_hydrogens mixed
_atom_sites_solution_primary direct
_atom_sites_solution_secondary difmap
_audit_creation_method SHELXL-97
_cell_angle_alpha 65.722(2)
_cell_angle_beta 84.756(2)
_cell_angle_gamma 71.372(2)
_cell_formula_units_Z 2
_cell_length_a 11.1183(5)
_cell_length_b 13.6916(6)
_cell_length_c 16.4937(7)
_cell_measurement_reflns_used 9908
_cell_measurement_temperature 173(2)
_cell_measurement_theta_max 30.70
_cell_measurement_theta_min 2.20
_cell_volume 2166.52(17)
_computing_cell_refinement 'Bruker SAINT+'
_computing_data_collection 'Bruker APEX2'
_computing_data_reduction 'Bruker SAINT+'
_computing_molecular_graphics 'Bruker SHELXTL'
_computing_publication_material 'Bruker SHELXTL'
_computing_structure_refinement 'SHELXL-97 (Sheldrick, 1997)'
_computing_structure_solution 'SHELXS-97 (Sheldrick, 1990)'
_diffrn_ambient_temperature 173(2)
_diffrn_measured_fraction_theta_full 0.989
_diffrn_measured_fraction_theta_max 0.989
_diffrn_measurement_device_type 'Bruker X8 APEX II diffractometer'
_diffrn_measurement_method 'phi and omega scans'
_diffrn_radiation_monochromator graphite
_diffrn_radiation_source 'fine-focus sealed tube'
_diffrn_radiation_type MoK\a
_diffrn_radiation_wavelength 0.71073
_diffrn_reflns_av_R_equivalents 0.0303
_diffrn_reflns_av_sigmaI/netI 0.0308
_diffrn_reflns_limit_h_max 14
_diffrn_reflns_limit_h_min -11
_diffrn_reflns_limit_k_max 18
_diffrn_reflns_limit_k_min -16
_diffrn_reflns_limit_l_max 21
_diffrn_reflns_limit_l_min -21
_diffrn_reflns_number 37694
_diffrn_reflns_theta_full 28.28
_diffrn_reflns_theta_max 28.28
_diffrn_reflns_theta_min 1.70
_diffrn_standards_number 0
_exptl_absorpt_coefficient_mu 4.875
_exptl_absorpt_correction_T_max 0.4422
_exptl_absorpt_correction_T_min 0.2459
_exptl_absorpt_correction_type multi-scan
_exptl_absorpt_process_details SADABS
_exptl_crystal_colour colourless
_exptl_crystal_density_diffrn 1.553
_exptl_crystal_density_method 'not measured'
_exptl_crystal_description block
_exptl_crystal_F_000 1004
_exptl_crystal_size_max 0.40
_exptl_crystal_size_mid 0.30
_exptl_crystal_size_min 0.20
_platon_squeeze_details
;
;
_refine_diff_density_max 2.293
_refine_diff_density_min -0.894
_refine_diff_density_rms 0.106
_refine_ls_extinction_method none
_refine_ls_goodness_of_fit_ref 1.073
_refine_ls_hydrogen_treatment mixed
_refine_ls_matrix_type full
_refine_ls_number_parameters 451
_refine_ls_number_reflns 10636
_refine_ls_number_restraints 0
_refine_ls_restrained_S_all 1.073
_refine_ls_R_factor_all 0.0369
_refine_ls_R_factor_gt 0.0280
_refine_ls_shift/su_max 0.004
_refine_ls_shift/su_mean 0.000
_refine_ls_structure_factor_coef Fsqd
_refine_ls_weighting_details 'calc w=1/[\s^2^(Fo^2^)+(0.0298P)^2^+2.5818P] where P=(Fo^2^+2Fc^2^)/3'
_refine_ls_weighting_scheme calc
_refine_ls_wR_factor_gt 0.0675
_refine_ls_wR_factor_ref 0.0710
_reflns_number_gt 8733
_reflns_number_total 10636
_reflns_threshold_expression >2sigma(I)
_cod_data_source_file ja104025v_si_001_6.cif
_cod_data_source_block djk19
_cod_original_cell_volume 2166.52(16)
_cod_database_code 4102751

loop_
_symmetry_equiv_pos_as_xyz
'x, y, z'
'-x, -y, -z'

loop_
_atom_site_label
_atom_site_type_symbol
_atom_site_fract_x
_atom_site_fract_y
_atom_site_fract_z
_atom_site_U_iso_or_equiv
_atom_site_adp_type
_atom_site_occupancy
_atom_site_symmetry_multiplicity
_atom_site_calc_flag
_atom_site_refinement_flags
_atom_site_disorder_assembly
_atom_site_disorder_group
Hf1 Hf 0.71236(7) 0.54740(3) 0.22922(2) 0.02512(13) Uani 0.887(3) 1 d P A 1
Hf1' Hf 0.7677(6) 0.5289(2) 0.2124(2) 0.0355(8) Uani 0.113(3) 1 d P A 2
H1M H 0.593(4) 0.610(4) 0.297(3) 0.056(13) Uiso 1 1 d . . .
Hf2 Hf 0.773897(14) 0.814350(12) 0.203361(10) 0.02869(5) Uani 1 1 d . A .
Si1 Si 0.55568(12) 0.37086(10) 0.31071(8) 0.0410(3) Uani 1 1 d . . .
Si2 Si 0.75860(10) 1.06870(8) 0.04587(7) 0.0298(2) Uani 1 1 d . A .
O1 O 0.7851(4) 0.7122(4) 0.4957(2) 0.0943(15) Uani 1 1 d . . .
O2 O 0.7838(2) 0.6729(2) 0.19630(18) 0.0345(6) Uani 1 1 d . . .
N1 N 0.7820(3) 0.7683(3) 0.3409(2) 0.0432(8) Uani 1 1 d . . .
C1 C 0.5463(4) 0.4846(3) 0.1972(3) 0.0362(9) Uani 1 1 d . A .
C2 C 0.6356(4) 0.4783(3) 0.1311(3) 0.0332(8) Uani 1 1 d . . .
H2 H 0.688(4) 0.413(4) 0.127(3) 0.039(11) Uiso 1 1 d . . .
C3 C 0.6334(4) 0.5869(3) 0.0697(2) 0.0323(8) Uani 1 1 d . A .
C4 C 0.5444(4) 0.6628(3) 0.0987(2) 0.0348(8) Uani 1 1 d . . .
H4A H 0.5166 0.7467 0.0661 0.042 Uiso 1 1 calc R A 1
C5 C 0.4897(4) 0.6016(3) 0.1762(3) 0.0397(9) Uani 1 1 d . A .
H5A H 0.4129 0.6350 0.2039 0.048 Uiso 1 1 calc R B 1
C6 C 0.7165(4) 0.3622(3) 0.3458(2) 0.0349(8) Uani 1 1 d . A .
C7 C 0.8262(4) 0.3377(3) 0.2955(3) 0.0395(9) Uani 1 1 d . . .
C8 C 0.9164(4) 0.3828(3) 0.3089(3) 0.0405(9) Uani 1 1 d . A .
C9 C 0.8660(4) 0.4352(3) 0.3684(3) 0.0372(9) Uani 1 1 d . . .
C10 C 0.7440(4) 0.4231(3) 0.3908(2) 0.0359(9) Uani 1 1 d . A .
C11 C 0.4199(5) 0.4215(5) 0.3726(3) 0.0602(13) Uani 1 1 d . A .
H11A H 0.3736 0.3662 0.3969 0.090 Uiso 1 1 calc R . .
H11B H 0.3629 0.4938 0.3323 0.090 Uiso 1 1 calc R . .
H11C H 0.4516 0.4312 0.4215 0.090 Uiso 1 1 calc R . .
C12 C 0.5458(6) 0.2380(4) 0.3100(4) 0.0696(16) Uani 1 1 d . A .
H12A H 0.4788 0.2150 0.3489 0.104 Uiso 1 1 calc R . .
H12B H 0.6274 0.1786 0.3317 0.104 Uiso 1 1 calc R . .
H12C H 0.5260 0.2504 0.2492 0.104 Uiso 1 1 calc R . .
C13 C 0.7040(4) 0.6117(3) -0.0157(3) 0.0390(9) Uani 1 1 d . . .
C14 C 0.6843(5) 0.7372(4) -0.0635(3) 0.0630(14) Uani 1 1 d . A .
H14A H 0.7174 0.7628 -0.0253 0.095 Uiso 1 1 calc R . .
H14B H 0.5933 0.7776 -0.0769 0.095 Uiso 1 1 calc R . .
H14C H 0.7293 0.7523 -0.1190 0.095 Uiso 1 1 calc R . .
C15 C 0.6554(7) 0.5716(6) -0.0737(4) 0.0805(19) Uani 1 1 d . A .
H15A H 0.6671 0.4907 -0.0420 0.121 Uiso 1 1 calc R . .
H15B H 0.7024 0.5851 -0.1284 0.121 Uiso 1 1 calc R . .
H15C H 0.5649 0.6126 -0.0887 0.121 Uiso 1 1 calc R . .
C16 C 0.8453(5) 0.5527(6) 0.0066(4) 0.0817(19) Uani 1 1 d . A .
H16A H 0.8751 0.5813 0.0439 0.122 Uiso 1 1 calc R . .
H16B H 0.8915 0.5673 -0.0485 0.122 Uiso 1 1 calc R . .
H16C H 0.8606 0.4713 0.0388 0.122 Uiso 1 1 calc R . .
C17 C 0.8580(5) 0.2567(4) 0.2511(3) 0.0528(12) Uani 1 1 d . A .
H17A H 0.9008 0.1805 0.2947 0.079 Uiso 1 1 calc R . .
H17B H 0.9142 0.2790 0.2023 0.079 Uiso 1 1 calc R . .
H17C H 0.7797 0.2577 0.2275 0.079 Uiso 1 1 calc R . .
C18 C 1.0481(5) 0.3611(4) 0.2784(3) 0.0570(12) Uani 1 1 d . . .
H18A H 1.1038 0.2925 0.3238 0.086 Uiso 1 1 calc R A .
H18B H 1.0778 0.4251 0.2686 0.086 Uiso 1 1 calc R . .
H18C H 1.0499 0.3514 0.2226 0.086 Uiso 1 1 calc R . .
C19 C 0.9355(4) 0.4863(4) 0.4059(3) 0.0471(11) Uani 1 1 d . A .
H19A H 0.9876 0.4273 0.4586 0.071 Uiso 1 1 calc R . .
H19B H 0.8739 0.5437 0.4226 0.071 Uiso 1 1 calc R . .
H19C H 0.9902 0.5212 0.3610 0.071 Uiso 1 1 calc R . .
C20 C 0.6688(5) 0.4521(4) 0.4623(3) 0.0508(11) Uani 1 1 d . . .
H20A H 0.6991 0.3902 0.5205 0.076 Uiso 1 1 calc R A .
H20B H 0.5787 0.4641 0.4520 0.076 Uiso 1 1 calc R . .
H20C H 0.6791 0.5211 0.4613 0.076 Uiso 1 1 calc R . .
C21 C 0.8944(3) 0.9427(3) 0.1097(2) 0.0317(8) Uani 1 1 d . . .
C22 C 0.9373(3) 0.8444(3) 0.0912(3) 0.0359(8) Uani 1 1 d . A .
C23 C 1.0109(4) 0.7535(3) 0.1668(3) 0.0401(9) Uani 1 1 d . . .
C24 C 1.0100(4) 0.7943(3) 0.2325(3) 0.0383(9) Uani 1 1 d . A .
C25 C 0.9376(3) 0.9097(3) 0.1986(3) 0.0339(8) Uani 1 1 d . A .
C26 C 0.6336(3) 1.0056(3) 0.1054(2) 0.0290(7) Uani 1 1 d . . .
C27 C 0.5952(3) 0.9217(3) 0.0947(2) 0.0298(7) Uani 1 1 d . A .
H27A H 0.5908 0.9157 0.0367 0.036 Uiso 1 1 calc R . .
C28 C 0.5343(3) 0.8691(3) 0.1719(2) 0.0292(7) Uani 1 1 d . . .
H28A H 0.4871 0.8154 0.1783 0.035 Uiso 1 1 calc R A .
C29 C 0.5326(3) 0.9190(3) 0.2317(2) 0.0298(7) Uani 1 1 d . A .
C30 C 0.5980(3) 0.9986(3) 0.1919(2) 0.0301(7) Uani 1 1 d . A .
H30A H 0.6070 1.0508 0.2174 0.036 Uiso 1 1 calc R . .
C31 C 0.7403(4) 1.1991(3) 0.0625(3) 0.0417(9) Uani 1 1 d . . .
H31A H 0.6667 1.2595 0.0265 0.062 Uiso 1 1 calc R A .
H31B H 0.8170 1.2218 0.0443 0.062 Uiso 1 1 calc R . .
H31C H 0.7277 1.1845 0.1255 0.062 Uiso 1 1 calc R . .
C32 C 0.7569(4) 1.1025(3) -0.0750(3) 0.0390(9) Uani 1 1 d . . .
H32A H 0.6836 1.1685 -0.1048 0.058 Uiso 1 1 calc R A .
H32B H 0.7509 1.0380 -0.0844 0.058 Uiso 1 1 calc R . .
H32C H 0.8353 1.1189 -0.0996 0.058 Uiso 1 1 calc R . .
C33 C 0.4534(4) 0.9057(3) 0.3134(3) 0.0338(8) Uani 1 1 d . . .
C34 C 0.4955(5) 0.9497(4) 0.3734(3) 0.0496(11) Uani 1 1 d . A .
H34A H 0.4935 1.0281 0.3389 0.074 Uiso 1 1 calc R . .
H34B H 0.5822 0.9035 0.3974 0.074 Uiso 1 1 calc R . .
H34C H 0.4380 0.9460 0.4225 0.074 Uiso 1 1 calc R . .
C35 C 0.3154(4) 0.9760(4) 0.2797(3) 0.0529(12) Uani 1 1 d . A .
H35A H 0.3107 1.0551 0.2452 0.079 Uiso 1 1 calc R . .
H35B H 0.2610 0.9702 0.3306 0.079 Uiso 1 1 calc R . .
H35C H 0.2865 0.9477 0.2418 0.079 Uiso 1 1 calc R . .
C36 C 0.4558(5) 0.7837(4) 0.3661(3) 0.0463(10) Uani 1 1 d . A .
H36A H 0.5431 0.7364 0.3877 0.069 Uiso 1 1 calc R . .
H36B H 0.4246 0.7575 0.3277 0.069 Uiso 1 1 calc R . .
H36C H 0.4014 0.7791 0.4169 0.069 Uiso 1 1 calc R . .
C37 C 0.9217(4) 0.8358(4) 0.0048(3) 0.0461(10) Uani 1 1 d . . .
H37A H 0.9938 0.8492 -0.0320 0.069 Uiso 1 1 calc R A .
H37B H 0.8427 0.8923 -0.0269 0.069 Uiso 1 1 calc R . .
H37C H 0.9183 0.7604 0.0172 0.069 Uiso 1 1 calc R . .
C38 C 1.0831(4) 0.6380(4) 0.1720(4) 0.0544(12) Uani 1 1 d . A .
H38A H 1.1709 0.6346 0.1557 0.082 Uiso 1 1 calc R . .
H38B H 1.0428 0.6214 0.1309 0.082 Uiso 1 1 calc R . .
H38C H 1.0829 0.5823 0.2329 0.082 Uiso 1 1 calc R . .
C39 C 1.0839(4) 0.7309(4) 0.3210(3) 0.0540(12) Uani 1 1 d . . .
H39A H 1.1700 0.7370 0.3130 0.081 Uiso 1 1 calc R A .
H39B H 1.0884 0.6514 0.3443 0.081 Uiso 1 1 calc R . .
H39C H 1.0412 0.7632 0.3630 0.081 Uiso 1 1 calc R . .
C40 C 0.9211(4) 0.9838(4) 0.2485(3) 0.0439(10) Uani 1 1 d . . .
H40A H 0.9940 1.0123 0.2393 0.066 Uiso 1 1 calc R A .
H40B H 0.9158 0.9399 0.3122 0.066 Uiso 1 1 calc R . .
H40C H 0.8429 1.0474 0.2264 0.066 Uiso 1 1 calc R . .
C41 C 0.7836(4) 0.7412(4) 0.4171(3) 0.0510(11) Uani 1 1 d . A .

loop_
_atom_site_aniso_label
_atom_site_aniso_U_11
_atom_site_aniso_U_22
_atom_site_aniso_U_33
_atom_site_aniso_U_23
_atom_site_aniso_U_13
_atom_site_aniso_U_12
Hf1 0.0305(3) 0.01971(12) 0.02616(12) -0.00867(8) -0.00322(12) -0.00870(13)
Hf1' 0.034(2) 0.0343(9) 0.0380(10) -0.0207(8) -0.0027(12) -0.0005(10)
Hf2 0.02549(8) 0.02192(8) 0.03590(9) -0.00703(6) -0.00258(6) -0.00898(6)
Si1 0.0563(7) 0.0335(6) 0.0377(6) -0.0105(5) -0.0020(5) -0.0235(5)
Si2 0.0288(5) 0.0242(5) 0.0339(5) -0.0074(4) -0.0003(4) -0.0103(4)
O1 0.082(3) 0.130(4) 0.041(2) -0.020(2) -0.0016(19) -0.013(3)
O2 0.0300(13) 0.0270(13) 0.0471(15) -0.0143(12) -0.0041(11) -0.0088(11)
N1 0.043(2) 0.0388(19) 0.046(2) -0.0147(16) -0.0054(16) -0.0108(16)
C1 0.045(2) 0.034(2) 0.035(2) -0.0153(16) -0.0016(17) -0.0166(18)
C2 0.042(2) 0.0265(18) 0.037(2) -0.0165(16) -0.0073(16) -0.0106(17)
C3 0.038(2) 0.0301(19) 0.0303(18) -0.0109(15) -0.0069(15) -0.0125(16)
C4 0.043(2) 0.0272(18) 0.0307(18) -0.0088(15) -0.0080(16) -0.0070(16)
C5 0.048(2) 0.037(2) 0.036(2) -0.0148(17) -0.0025(17) -0.0133(19)
C6 0.049(2) 0.0229(17) 0.0308(19) -0.0072(15) -0.0060(16) -0.0121(17)
C7 0.055(3) 0.0247(18) 0.038(2) -0.0129(16) -0.0050(18) -0.0086(18)
C8 0.048(2) 0.0279(19) 0.041(2) -0.0104(17) -0.0043(18) -0.0085(18)
C9 0.048(2) 0.0240(18) 0.035(2) -0.0078(15) -0.0136(17) -0.0063(17)
C10 0.049(2) 0.0238(18) 0.0309(19) -0.0092(15) -0.0071(17) -0.0065(17)
C11 0.061(3) 0.070(3) 0.047(3) -0.014(2) 0.004(2) -0.031(3)
C12 0.097(4) 0.042(3) 0.078(4) -0.016(3) -0.019(3) -0.037(3)
C13 0.038(2) 0.039(2) 0.039(2) -0.0163(18) 0.0021(17) -0.0099(18)
C14 0.078(4) 0.053(3) 0.055(3) -0.016(2) 0.017(3) -0.028(3)
C15 0.119(5) 0.113(5) 0.048(3) -0.049(3) 0.020(3) -0.068(4)
C16 0.049(3) 0.097(5) 0.062(3) -0.014(3) 0.009(3) 0.000(3)
C17 0.076(3) 0.033(2) 0.051(3) -0.024(2) -0.005(2) -0.008(2)
C18 0.054(3) 0.044(3) 0.067(3) -0.021(2) 0.005(2) -0.009(2)
C19 0.052(3) 0.035(2) 0.050(2) -0.0120(19) -0.019(2) -0.010(2)
C20 0.063(3) 0.046(3) 0.046(2) -0.024(2) 0.000(2) -0.013(2)
C21 0.0285(18) 0.0270(18) 0.041(2) -0.0101(15) 0.0023(15) -0.0153(15)
C22 0.0264(19) 0.0306(19) 0.053(2) -0.0168(18) 0.0066(17) -0.0127(16)
C23 0.0225(18) 0.030(2) 0.062(3) -0.0139(19) 0.0019(17) -0.0084(16)
C24 0.0230(18) 0.032(2) 0.052(2) -0.0063(18) -0.0035(16) -0.0110(16)
C25 0.0260(18) 0.0280(18) 0.048(2) -0.0102(16) -0.0041(16) -0.0139(15)
C26 0.0260(18) 0.0221(17) 0.0321(18) -0.0053(14) -0.0024(14) -0.0052(14)
C27 0.0262(18) 0.0283(18) 0.0300(18) -0.0079(14) -0.0050(14) -0.0058(14)
C28 0.0226(17) 0.0255(17) 0.0382(19) -0.0104(15) -0.0028(14) -0.0080(14)
C29 0.0281(18) 0.0248(17) 0.0335(18) -0.0084(14) -0.0012(14) -0.0084(14)
C30 0.0309(19) 0.0251(17) 0.0341(18) -0.0108(15) 0.0018(15) -0.0102(15)
C31 0.041(2) 0.029(2) 0.054(3) -0.0151(18) -0.0014(19) -0.0111(17)
C32 0.031(2) 0.043(2) 0.040(2) -0.0132(18) 0.0038(16) -0.0133(18)
C33 0.034(2) 0.0306(19) 0.036(2) -0.0137(16) 0.0078(16) -0.0116(16)
C34 0.062(3) 0.051(3) 0.046(2) -0.027(2) 0.015(2) -0.024(2)
C35 0.041(2) 0.060(3) 0.045(2) -0.016(2) 0.010(2) -0.008(2)
C36 0.058(3) 0.040(2) 0.045(2) -0.0169(19) 0.020(2) -0.025(2)
C37 0.043(2) 0.045(2) 0.062(3) -0.030(2) 0.015(2) -0.020(2)
C38 0.040(2) 0.033(2) 0.081(3) -0.018(2) 0.009(2) -0.0077(19)
C39 0.039(2) 0.043(3) 0.069(3) -0.008(2) -0.016(2) -0.013(2)
C40 0.049(3) 0.040(2) 0.046(2) -0.0164(19) -0.0081(19) -0.018(2)
C41 0.042(3) 0.055(3) 0.047(3) -0.014(2) -0.003(2) -0.009(2)

loop_
_atom_type_symbol
_atom_type_description
_atom_type_scat_dispersion_real
_atom_type_scat_dispersion_imag
_atom_type_scat_source
C C 0.0033 0.0016 'International Tables Vol C Tables 4.2.6.8 and 6.1.1.4'
H H 0.0000 0.0000 'International Tables Vol C Tables 4.2.6.8 and 6.1.1.4'
N N 0.0061 0.0033 'International Tables Vol C Tables 4.2.6.8 and 6.1.1.4'
O O 0.0106 0.0060 'International Tables Vol C Tables 4.2.6.8 and 6.1.1.4'
Si Si 0.0817 0.0704 'International Tables Vol C Tables 4.2.6.8 and 6.1.1.4'
Hf Hf -0.5830 6.1852 'International Tables Vol C Tables 4.2.6.8 and 6.1.1.4'

loop_
_geom_angle_atom_site_label_1
_geom_angle_atom_site_label_2
_geom_angle_atom_site_label_3
_geom_angle
H1M Hf1 O2 89.4(14)
H1M Hf1 C1 86.5(14)
O2 Hf1 C1 146.14(12)
H1M Hf1 C6 86.4(14)
O2 Hf1 C6 143.70(11)
C1 Hf1 C6 69.54(13)
H1M Hf1 C5 66.7(14)
O2 Hf1 C5 115.57(12)
C1 Hf1 C5 33.55(13)
C6 Hf1 C5 95.66(13)
H1M Hf1 C10 68.2(14)
O2 Hf1 C10 112.64(12)
C1 Hf1 C10 96.86(13)
C6 Hf1 C10 33.65(12)
C5 Hf1 C10 111.36(14)
H1M Hf1 C2 118.0(14)
O2 Hf1 C2 129.41(12)
C1 Hf1 C2 33.21(13)
C6 Hf1 C2 83.41(12)
C5 Hf1 C2 53.90(13)
C10 Hf1 C2 116.83(12)
H1M Hf1 C7 118.8(14)
O2 Hf1 C7 128.74(13)
C1 Hf1 C7 81.70(13)
C6 Hf1 C7 33.52(13)
C5 Hf1 C7 114.84(13)
C10 Hf1 C7 54.34(13)
C2 Hf1 C7 76.45(13)
H1M Hf1 C4 86.6(14)
O2 Hf1 C4 91.80(11)
C1 Hf1 C4 54.43(12)
C6 Hf1 C4 123.84(13)
C5 Hf1 C4 32.45(13)
C10 Hf1 C4 143.73(14)
C2 Hf1 C4 52.41(12)
C7 Hf1 C4 128.73(12)
H1M Hf1 C9 88.9(14)
O2 Hf1 C9 89.27(11)
C1 Hf1 C9 124.17(13)
C6 Hf1 C9 54.64(12)
C5 Hf1 C9 143.67(14)
C10 Hf1 C9 32.33(13)
C2 Hf1 C9 129.50(12)
C7 Hf1 C9 53.07(12)
C4 Hf1 C9 175.32(14)
H1M Hf1 C8 119.3(14)
O2 Hf1 C8 97.78(12)
C1 Hf1 C8 113.49(13)
C6 Hf1 C8 54.49(13)
C5 Hf1 C8 146.52(13)
C10 Hf1 C8 53.48(13)
C2 Hf1 C8 102.85(13)
C7 Hf1 C8 31.81(13)
C4 Hf1 C8 152.28(13)
C9 Hf1 C8 31.71(13)
H1M Hf1 C3 116.7(13)
O2 Hf1 C3 98.97(11)
C1 Hf1 C3 54.24(12)
C6 Hf1 C3 115.07(11)
C5 Hf1 C3 53.17(13)
C10 Hf1 C3 148.26(12)
C2 Hf1 C3 31.67(11)
C7 Hf1 C3 103.51(12)
C4 Hf1 C3 31.08(12)
C9 Hf1 C3 152.99(13)
C8 Hf1 C3 121.29(13)
O2 Hf1' C8 112.27(19)
O2 Hf1' C7 147.05(17)
C8 Hf1' C7 36.15(15)
O2 Hf1' C2 131.93(17)
C8 Hf1' C2 115.13(17)
C7 Hf1' C2 80.99(14)
O2 Hf1' C9 91.88(13)
C8 Hf1' C9 34.01(14)
C7 Hf1' C9 56.37(13)
C2 Hf1' C9 133.29(17)
O2 Hf1' C3 101.06(13)
C8 Hf1' C3 141.4(2)
C7 Hf1' C3 111.69(15)
C2 Hf1' C3 32.02(12)
C9 Hf1' C3 164.7(2)
O2 Hf1' C6 134.9(3)
C8 Hf1' C6 56.54(15)
C7 Hf1' C6 33.29(15)
C2 Hf1' C6 80.56(16)
C9 Hf1' C6 53.62(13)
C3 Hf1' C6 111.11(18)
O2 Hf1' C10 104.60(19)
C8 Hf1' C10 53.99(15)
C7 Hf1' C10 53.44(14)
C2 Hf1' C10 109.1(2)
C9 Hf1' C10 30.99(13)
C3 Hf1' C10 135.4(3)
C6 Hf1' C10 31.03(12)
O2 Hf1' C1 126.9(3)
C8 Hf1' C1 114.64(17)
C7 Hf1' C1 79.31(17)
C2 Hf1' C1 30.63(13)
C9 Hf1' C1 114.3(2)
C3 Hf1' C1 51.13(13)
C6 Hf1' C1 62.55(16)
C10 Hf1' C1 84.4(2)
O2 Hf1' C4 84.63(16)
C8 Hf1' C4 162.58(19)
C7 Hf1' C4 126.4(2)
C2 Hf1' C4 49.12(13)
C9 Hf1' C4 147.5(3)
C3 Hf1' C4 29.22(12)
C6 Hf1' C4 108.8(2)
C10 Hf1' C4 119.3(3)
C1 Hf1' C4 48.31(14)
O2 Hf2 N1 102.20(12)
O2 Hf2 C27 92.59(11)
N1 Hf2 C27 130.63(13)
O2 Hf2 C22 90.89(12)
N1 Hf2 C22 131.35(14)
C27 Hf2 C22 94.58(13)
O2 Hf2 C21 124.18(12)
N1 Hf2 C21 117.62(13)
C27 Hf2 C21 89.66(12)
C22 Hf2 C21 33.43(12)
O2 Hf2 C26 125.38(11)
N1 Hf2 C26 119.04(13)
C27 Hf2 C26 33.45(12)
C22 Hf2 C26 87.45(12)
C21 Hf2 C26 66.85(12)
O2 Hf2 C25 133.58(12)
N1 Hf2 C25 85.18(13)
C27 Hf2 C25 117.19(12)
C22 Hf2 C25 54.33(13)
C21 Hf2 C25 32.96(12)
C26 Hf2 C25 86.68(12)
O2 Hf2 C28 85.54(11)
N1 Hf2 C28 101.34(13)
C27 Hf2 C28 32.68(11)
C22 Hf2 C28 126.51(12)
C21 Hf2 C28 119.75(12)
C26 Hf2 C28 54.11(11)
C25 Hf2 C28 138.51(11)
O2 Hf2 C23 80.93(12)
N1 Hf2 C23 103.21(14)
C27 Hf2 C23 125.69(13)
C22 Hf2 C23 32.56(13)
C21 Hf2 C23 54.16(12)
C26 Hf2 C23 118.49(12)
C25 Hf2 C23 53.00(13)
C28 Hf2 C23 153.96(13)
O2 Hf2 C30 137.27(11)
N1 Hf2 C30 87.21(13)
C27 Hf2 C30 53.17(12)
C22 Hf2 C30 113.96(12)
C21 Hf2 C30 84.65(12)
C26 Hf2 C30 32.20(11)
C25 Hf2 C30 88.29(12)
C28 Hf2 C30 51.74(11)
C23 Hf2 C30 137.88(12)
O2 Hf2 C24 104.26(12)
N1 Hf2 C24 78.11(14)
C27 Hf2 C24 143.01(12)
C22 Hf2 C24 53.24(13)
C21 Hf2 C24 53.60(12)
C26 Hf2 C24 117.36(12)
C25 Hf2 C24 31.79(12)
C28 Hf2 C24 170.12(12)
C23 Hf2 C24 31.29(13)
C30 Hf2 C24 118.47(12)
O2 Hf2 C29 110.13(11)
N1 Hf2 C29 78.18(12)
C27 Hf2 C29 52.58(11)
C22 Hf2 C29 140.19(12)
C21 Hf2 C29 114.86(11)
C26 Hf2 C29 52.76(11)
C25 Hf2 C29 116.22(12)
C28 Hf2 C29 30.83(11)
C23 Hf2 C29 168.47(11)
C30 Hf2 C29 30.64(10)
C24 Hf2 C29 141.49(12)
C11 Si1 C12 107.4(3)
C11 Si1 C1 108.2(2)
C12 Si1 C1 113.5(2)
C11 Si1 C6 116.1(2)
C12 Si1 C6 114.7(2)
C1 Si1 C6 96.73(17)
C11 Si1 Hf1 110.97(17)
C12 Si1 Hf1 141.4(2)
C1 Si1 Hf1 49.53(12)
C6 Si1 Hf1 50.01(11)
C32 Si2 C31 109.18(19)
C32 Si2 C26 113.68(17)
C31 Si2 C26 109.50(18)
C32 Si2 C21 113.02(18)
C31 Si2 C21 116.04(18)
C26 Si2 C21 94.84(15)
Hf1' O2 Hf2 166.6(3)
Hf1' O2 Hf1 19.6(2)
Hf2 O2 Hf1 147.88(16)
C41 N1 Hf2 177.8(4)
C2 C1 C5 105.4(3)
C2 C1 Si1 124.9(3)
C5 C1 Si1 124.4(3)
C2 C1 Hf1 75.6(2)
C5 C1 Hf1 74.3(2)
Si1 C1 Hf1 95.06(16)
C2 C1 Hf1' 63.7(2)
C5 C1 Hf1' 83.3(3)
Si1 C1 Hf1' 97.71(16)
Hf1 C1 Hf1' 12.89(11)
C3 C2 C1 110.7(3)
C3 C2 Hf1' 78.1(2)
C1 C2 Hf1' 85.7(3)
C3 C2 Hf1 79.2(2)
C1 C2 Hf1 71.2(2)
Hf1' C2 Hf1 15.37(16)
C4 C3 C2 106.5(3)
C4 C3 C13 128.5(3)
C2 C3 C13 124.7(4)
C4 C3 Hf1' 85.7(3)
C2 C3 Hf1' 69.8(2)
C13 C3 Hf1' 115.4(3)
C4 C3 Hf1 72.5(2)
C2 C3 Hf1 69.08(19)
C13 C3 Hf1 128.6(2)
Hf1' C3 Hf1 14.66(15)
C3 C4 C5 108.9(3)
C3 C4 Hf1 76.4(2)
C5 C4 Hf1 69.6(2)
C3 C4 Hf1' 65.1(2)
C5 C4 Hf1' 80.2(3)
Hf1 C4 Hf1' 12.89(12)
C4 C5 C1 108.5(4)
C4 C5 Hf1 77.9(2)
C1 C5 Hf1 72.1(2)
C10 C6 C7 105.7(3)
C10 C6 Si1 127.5(3)
C7 C6 Si1 120.8(3)
C10 C6 Hf1 74.1(2)
C7 C6 Hf1 75.8(2)
Si1 C6 Hf1 94.13(15)
C10 C6 Hf1' 78.6(2)
C7 C6 Hf1' 61.1(3)
Si1 C6 Hf1' 102.62(18)
Hf1 C6 Hf1' 14.72(13)
C8 C7 C6 109.3(3)
C8 C7 C17 122.1(4)
C6 C7 C17 127.4(4)
C8 C7 Hf1' 69.7(2)
C6 C7 Hf1' 85.6(3)
C17 C7 Hf1' 120.8(3)
C8 C7 Hf1 77.2(2)
C6 C7 Hf1 70.7(2)
C17 C7 Hf1 128.7(3)
Hf1' C7 Hf1 14.96(18)
C7 C8 C9 107.8(4)
C7 C8 C18 124.9(4)
C9 C8 C18 126.5(4)
C7 C8 Hf1' 74.2(2)
C9 C8 Hf1' 84.0(3)
C18 C8 Hf1' 116.4(3)
C7 C8 Hf1 71.0(2)
C9 C8 Hf1 73.3(2)
C18 C8 Hf1 129.1(3)
Hf1' C8 Hf1 13.28(17)
C10 C9 C8 108.1(3)
C10 C9 C19 126.5(4)
C8 C9 C19 125.2(4)
C10 C9 Hf1' 82.4(3)
C8 C9 Hf1' 62.0(3)
C19 C9 Hf1' 124.1(3)
C10 C9 Hf1 70.0(2)
C8 C9 Hf1 74.9(2)
C19 C9 Hf1 124.4(3)
Hf1' C9 Hf1 14.97(16)
C9 C10 C6 109.1(4)
C9 C10 C20 123.9(4)
C6 C10 C20 126.2(4)
C9 C10 Hf1 77.7(2)
C6 C10 Hf1 72.2(2)
C20 C10 Hf1 124.6(3)
C9 C10 Hf1' 66.6(2)
C6 C10 Hf1' 70.3(2)
C20 C10 Hf1' 137.2(3)
Hf1 C10 Hf1' 13.78(12)
C15 C13 C3 108.8(4)
C15 C13 C16 111.1(5)
C3 C13 C16 109.1(4)
C15 C13 C14 109.9(4)
C3 C13 C14 110.3(4)
C16 C13 C14 107.8(4)
C25 C21 C22 106.8(3)
C25 C21 Si2 126.4(3)
C22 C21 Si2 122.9(3)
C25 C21 Hf2 75.6(2)
C22 C21 Hf2 73.0(2)
Si2 C21 Hf2 99.36(15)
C23 C22 C21 108.4(4)
C23 C22 C37 123.7(4)
C21 C22 C37 127.6(4)
C23 C22 Hf2 78.2(2)
C21 C22 Hf2 73.5(2)
C37 C22 Hf2 119.2(3)
C24 C23 C22 107.7(3)
C24 C23 C38 126.6(4)
C22 C23 C38 125.6(4)
C24 C23 Hf2 75.4(2)
C22 C23 Hf2 69.2(2)
C38 C23 Hf2 124.1(3)
C23 C24 C25 108.5(3)
C23 C24 C39 126.6(4)
C25 C24 C39 124.6(4)
C23 C24 Hf2 73.3(2)
C25 C24 Hf2 70.8(2)
C39 C24 Hf2 126.4(3)
C24 C25 C21 108.5(3)
C24 C25 C40 123.8(4)
C21 C25 C40 127.6(3)
C24 C25 Hf2 77.4(2)
C21 C25 Hf2 71.45(19)
C40 C25 Hf2 121.2(3)
C30 C26 C27 105.2(3)
C30 C26 Si2 122.7(3)
C27 C26 Si2 127.8(3)
C30 C26 Hf2 77.5(2)
C27 C26 Hf2 70.64(19)
Si2 C26 Hf2 98.83(14)
C28 C27 C26 108.9(3)
C28 C27 Hf2 78.7(2)
C26 C27 Hf2 75.9(2)
C29 C28 C27 108.7(3)
C29 C28 Hf2 80.2(2)
C27 C28 Hf2 68.64(19)
C30 C29 C28 106.4(3)
C30 C29 C33 126.8(3)
C28 C29 C33 125.8(3)
C30 C29 Hf2 70.3(2)
C28 C29 Hf2 69.0(2)
C33 C29 Hf2 134.3(2)
C29 C30 C26 110.8(3)
C29 C30 Hf2 79.0(2)
C26 C30 Hf2 70.3(2)
C29 C33 C36 111.9(3)
C29 C33 C34 111.6(3)
C36 C33 C34 110.1(3)
C29 C33 C35 106.9(3)
C36 C33 C35 107.5(4)
C34 C33 C35 108.6(4)
N1 C41 O1 179.3(6)

loop_
_geom_bond_atom_site_label_1
_geom_bond_atom_site_label_2
_geom_bond_distance
Hf1 H1M 1.88(5)
Hf1 O2 1.976(2)
Hf1 C1 2.448(4)
Hf1 C6 2.462(4)
Hf1 C5 2.477(4)
Hf1 C10 2.487(4)
Hf1 C2 2.504(3)
Hf1 C7 2.528(4)
Hf1 C4 2.583(4)
Hf1 C9 2.586(4)
Hf1 C8 2.607(4)
Hf1 C3 2.633(3)
Hf1' O2 1.943(3)
Hf1' C8 2.240(5)
Hf1' C7 2.298(4)
Hf1' C2 2.492(4)
Hf1' C9 2.523(4)
Hf1' C3 2.598(4)
Hf1' C6 2.617(5)
Hf1' C10 2.725(6)
Hf1' C1 2.772(6)
Hf1' C4 2.857(6)
Hf2 O2 1.956(2)
Hf2 N1 2.093(4)
Hf2 C27 2.437(3)
Hf2 C22 2.476(4)
Hf2 C21 2.482(3)
Hf2 C26 2.505(3)
Hf2 C25 2.536(3)
Hf2 C28 2.566(3)
Hf2 C23 2.592(4)
Hf2 C30 2.597(4)
Hf2 C24 2.619(4)
Hf2 C29 2.708(4)
Si1 C11 1.853(5)
Si1 C12 1.862(5)
Si1 C1 1.864(4)
Si1 C6 1.883(4)
Si2 C32 1.852(4)
Si2 C31 1.861(4)
Si2 C26 1.861(4)
Si2 C21 1.870(4)
O1 C41 1.190(6)
N1 C41 1.154(6)
C1 C2 1.416(6)
C1 C5 1.422(5)
C2 C3 1.407(5)
C3 C4 1.398(5)
C3 C13 1.513(5)
C4 C5 1.417(6)
C6 C10 1.433(5)
C6 C7 1.441(6)
C7 C8 1.409(6)
C7 C17 1.503(5)
C8 C9 1.419(6)
C8 C18 1.483(6)
C9 C10 1.415(6)
C9 C19 1.502(5)
C10 C20 1.497(6)
C13 C15 1.491(6)
C13 C16 1.519(7)
C13 C14 1.516(6)
C21 C25 1.424(5)
C21 C22 1.426(5)
C22 C23 1.425(6)
C22 C37 1.506(6)
C23 C24 1.406(6)
C23 C38 1.498(6)
C24 C25 1.414(5)
C24 C39 1.510(6)
C25 C40 1.511(5)
C26 C30 1.418(5)
C26 C27 1.424(5)
C27 C28 1.413(5)
C28 C29 1.408(5)
C29 C30 1.406(5)
C29 C33 1.519(5)
C33 C36 1.525(5)
C33 C34 1.523(6)
C33 C35 1.537(6)

loop_
_platon_squeeze_void_nr
_platon_squeeze_void_average_x
_platon_squeeze_void_average_y
_platon_squeeze_void_average_z
_platon_squeeze_void_volume
_platon_squeeze_void_count_electrons
_platon_squeeze_void_content
1 0.000 0.000 0.500 197 54 ' '
